data_4073684
loop_
_publ_author_name
'Hurni, Krysten L.'
'Rupar, Paul A.'
'Payne, Nicholas C.'
'Baines, Kim M.'

_publ_section_title
;
 On the Synthesis, Structure, and Reactivity of Tetramesityldigermene
;
_journal_issue 23
_journal_name_full Organometallics
_journal_page_first 5569
_journal_paper_doi 10.1021/om7005358
_journal_volume 26
_journal_year 2007
_chemical_formula_moiety 'C36 H44 Ge2, C4 H8 O'
_chemical_formula_sum 'C40 H52 Ge2 O'
_chemical_formula_weight 694.00
_chemical_name_common tetramesityldigemene
_space_group_IT_number 60
_symmetry_cell_setting orthorhombic
_symmetry_Int_Tables_number 60
_symmetry_space_group_name_Hall '-P 2n 2ab'
_symmetry_space_group_name_H-M 'P b c n'
_atom_sites_solution_hydrogens geom
_atom_sites_solution_primary direct
_atom_sites_solution_secondary difmap
_audit_creation_method SHELXL-97
_cell_angle_alpha 90.00
_cell_angle_beta 90.00
_cell_angle_gamma 90.00
_cell_formula_units_Z 4
_cell_length_a 11.816(2)
_cell_length_b 14.413(3)
_cell_length_c 20.729(4)
_cell_measurement_temperature 150(2)
_cell_volume 3530.2(12)
_computing_cell_refinement 'DENZO-SMN (Otwinowski & Minor, 1997)'
_computing_data_collection 'COLLECT (Nonius, 1997-2001)'
_computing_data_reduction DENZO-SMN
_computing_molecular_graphics 'SHELXTL/PC (Sheldrick, 2001)'
_computing_publication_material SHELXTL/PC
_computing_structure_refinement 'SHELXL-97 (Sheldrick, 1997)'
_computing_structure_solution 'SHELXS-97 (Sheldrick, 1997)'
_diffrn_ambient_temperature 150(2)
_diffrn_measured_fraction_theta_full 0.999
_diffrn_measured_fraction_theta_max 0.999
_diffrn_measurement_device_type 'Nonius Kappa-CCD'
_diffrn_measurement_method '\f scans, and \w scans with \k offsets'
_diffrn_radiation_monochromator graphite
_diffrn_radiation_probe x-ray
_diffrn_radiation_type MoK\a
_diffrn_radiation_wavelength 0.71073
_diffrn_reflns_av_R_equivalents 0.063
_diffrn_reflns_av_sigmaI/netI 0.0364
_diffrn_reflns_limit_h_max 15
_diffrn_reflns_limit_h_min -15
_diffrn_reflns_limit_k_max 18
_diffrn_reflns_limit_k_min -18
_diffrn_reflns_limit_l_max 26
_diffrn_reflns_limit_l_min -26
_diffrn_reflns_number 25363
_diffrn_reflns_theta_full 27.48
_diffrn_reflns_theta_max 27.48
_diffrn_reflns_theta_min 2.23
_diffrn_source 'fine-focus sealed tube'
_exptl_absorpt_coefficient_mu 1.732
_exptl_absorpt_correction_T_max 0.9184
_exptl_absorpt_correction_T_min 0.7812
_exptl_absorpt_correction_type multi-scan
_exptl_absorpt_process_details 'DENZO-SMN (Otwinowski & Minor, 1997)'
_exptl_crystal_colour yellow
_exptl_crystal_density_diffrn 1.306
_exptl_crystal_density_method 'not measured'
_exptl_crystal_description block
_exptl_crystal_F_000 1456
_exptl_crystal_recrystallization_method '-70C THF'
_exptl_crystal_size_max 0.15
_exptl_crystal_size_mid 0.14
_exptl_crystal_size_min 0.05
_refine_diff_density_max 2.309
_refine_diff_density_min -0.912
_refine_diff_density_rms 0.109
_refine_ls_extinction_method none
_refine_ls_goodness_of_fit_ref 1.058
_refine_ls_hydrogen_treatment constr
_refine_ls_matrix_type full
_refine_ls_number_parameters 189
_refine_ls_number_reflns 4049
_refine_ls_number_restraints 0
_refine_ls_restrained_S_all 1.058
_refine_ls_R_factor_all 0.0825
_refine_ls_R_factor_gt 0.0565
_refine_ls_shift/su_max 0.001
_refine_ls_shift/su_mean 0.000
_refine_ls_structure_factor_coef Fsqd
_refine_ls_weighting_details 'calc w=1/[\s^2^(Fo^2^)+(0.1118P)^2^+1.2112P] where P=(Fo^2^+2Fc^2^)/3'
_refine_ls_weighting_scheme calc
_refine_ls_wR_factor_gt 0.1582
_refine_ls_wR_factor_ref 0.1778
_reflns_number_gt 2818
_reflns_number_total 4049
_reflns_threshold_expression >2sigma(I)
_cod_data_source_file om7005358-file003.cif
_cod_data_source_block Compound1
_cod_original_cell_volume 3530.4(12)
_cod_database_code 4073684

loop_
_symmetry_equiv_pos_as_xyz
'x, y, z'
'-x+1/2, -y+1/2, z+1/2'
'-x, y, -z+1/2'
'x+1/2, -y+1/2, -z'
'-x, -y, -z'
'x-1/2, y-1/2, -z-1/2'
'x, -y, z-1/2'
'-x-1/2, y-1/2, z'

loop_
_atom_site_label
_atom_site_type_symbol
_atom_site_fract_x
_atom_site_fract_y
_atom_site_fract_z
_atom_site_U_iso_or_equiv
_atom_site_adp_type
_atom_site_occupancy
_atom_site_symmetry_multiplicity
_atom_site_calc_flag
_atom_site_refinement_flags
_atom_site_disorder_assembly
_atom_site_disorder_group
Ge1 Ge 0.96671(3) 0.24205(3) 0.301761(17) 0.02992(18) Uani 1 1 d . . .
C1 C 1.0050(3) 0.3568(2) 0.34996(15) 0.0305(7) Uani 1 1 d . . .
C2 C 1.1051(3) 0.3640(2) 0.38541(15) 0.0343(8) Uani 1 1 d . . .
C3 C 1.1285(3) 0.4469(3) 0.41756(16) 0.0394(8) Uani 1 1 d . . .
H3 H 1.1975 0.4521 0.4408 0.047 Uiso 1 1 calc R . .
C4 C 1.0557(3) 0.5210(3) 0.41684(18) 0.0422(9) Uani 1 1 d . . .
C5 C 0.9566(3) 0.5124(3) 0.38156(19) 0.0436(9) Uani 1 1 d . . .
H5 H 0.9055 0.5632 0.3803 0.052 Uiso 1 1 calc R . .
C6 C 0.9293(3) 0.4317(2) 0.34788(17) 0.0361(8) Uani 1 1 d . . .
C7 C 1.1902(3) 0.2860(3) 0.3886(2) 0.0458(9) Uani 1 1 d . . .
H7A H 1.2527 0.3038 0.4171 0.069 Uiso 1 1 calc R . .
H7B H 1.2197 0.2736 0.3452 0.069 Uiso 1 1 calc R . .
H7C H 1.1535 0.2301 0.4054 0.069 Uiso 1 1 calc R . .
C8 C 1.0833(4) 0.6100(3) 0.4527(2) 0.0619(12) Uani 1 1 d . . .
H8A H 1.0332 0.6597 0.4378 0.093 Uiso 1 1 calc R . .
H8B H 1.1622 0.6272 0.4445 0.093 Uiso 1 1 calc R . .
H8C H 1.0723 0.6004 0.4991 0.093 Uiso 1 1 calc R . .
C9 C 0.8231(3) 0.4290(3) 0.30843(19) 0.0501(10) Uani 1 1 d . . .
H9A H 0.7787 0.4853 0.3165 0.075 Uiso 1 1 calc R . .
H9B H 0.7785 0.3744 0.3204 0.075 Uiso 1 1 calc R . .
H9C H 0.8427 0.4257 0.2625 0.075 Uiso 1 1 calc R . .
C11 C 0.9706(3) 0.1294(2) 0.35575(15) 0.0299(7) Uani 1 1 d . . .
C12 C 1.0465(3) 0.0555(2) 0.34839(16) 0.0346(8) Uani 1 1 d . . .
C13 C 1.0301(3) -0.0257(3) 0.38484(18) 0.0399(9) Uani 1 1 d . . .
H13 H 1.0828 -0.0751 0.3807 0.048 Uiso 1 1 calc R . .
C14 C 0.9396(3) -0.0357(3) 0.42652(17) 0.0381(8) Uani 1 1 d . . .
C15 C 0.8670(3) 0.0378(3) 0.43379(17) 0.0379(8) Uani 1 1 d . . .
H15 H 0.8053 0.0321 0.4629 0.045 Uiso 1 1 calc R . .
C16 C 0.8805(3) 0.1202(2) 0.40003(16) 0.0331(7) Uani 1 1 d . . .
C17 C 1.1449(3) 0.0576(3) 0.30195(17) 0.0473(10) Uani 1 1 d . . .
H17A H 1.1185 0.0409 0.2587 0.071 Uiso 1 1 calc R . .
H17B H 1.2027 0.0132 0.3160 0.071 Uiso 1 1 calc R . .
H17C H 1.1774 0.1202 0.3010 0.071 Uiso 1 1 calc R . .
C18 C 0.9211(4) -0.1253(3) 0.4632(2) 0.0528(10) Uani 1 1 d . . .
H18A H 0.9777 -0.1711 0.4498 0.079 Uiso 1 1 calc R . .
H18B H 0.8452 -0.1491 0.4539 0.079 Uiso 1 1 calc R . .
H18C H 0.9285 -0.1136 0.5095 0.079 Uiso 1 1 calc R . .
C19 C 0.7976(3) 0.1986(3) 0.41127(19) 0.0446(9) Uani 1 1 d . . .
H19A H 0.7423 0.1799 0.4440 0.067 Uiso 1 1 calc R . .
H19B H 0.7583 0.2129 0.3709 0.067 Uiso 1 1 calc R . .
H19C H 0.8387 0.2537 0.4262 0.067 Uiso 1 1 calc R . .
O1S O 0.5542(5) 0.1589(4) 0.2291(3) 0.101(3) Uiso 0.50 1 d PG A -1
C2S C 0.6210(4) 0.2219(4) 0.2668(4) 0.0491(19) Uiso 0.50 1 d PG A -1
H2S1 H 0.6953 0.2325 0.2460 0.059 Uiso 0.50 1 calc PR A -1
H2S2 H 0.6339 0.1965 0.3105 0.059 Uiso 0.50 1 calc PR A -1
C3S C 0.5547(6) 0.3123(3) 0.2707(4) 0.067(3) Uiso 0.50 1 d PG A -1
H3S1 H 0.5735 0.3541 0.2343 0.080 Uiso 0.50 1 calc PR A -1
H3S2 H 0.5691 0.3450 0.3119 0.080 Uiso 0.50 1 calc PR A -1
C4S C 0.4425(5) 0.1959(5) 0.2205(4) 0.115(5) Uiso 0.50 1 d PG A -1
H4S1 H 0.3849 0.1482 0.2305 0.138 Uiso 0.50 1 calc PR A -1
H4S2 H 0.4318 0.2165 0.1753 0.138 Uiso 0.50 1 calc PR A -1
C5S C 0.4316(5) 0.2777(5) 0.2664(4) 0.113(5) Uiso 0.50 1 d PG A -1
H5S1 H 0.4030 0.2579 0.3091 0.136 Uiso 0.50 1 calc PR A -1
H5S2 H 0.3809 0.3261 0.2487 0.136 Uiso 0.50 1 calc PR A -1

loop_
_atom_site_aniso_label
_atom_site_aniso_U_11
_atom_site_aniso_U_22
_atom_site_aniso_U_33
_atom_site_aniso_U_23
_atom_site_aniso_U_13
_atom_site_aniso_U_12
Ge1 0.0354(3) 0.0303(3) 0.0241(3) 0.00011(12) 0.00092(14) 0.00235(14)
C1 0.0374(17) 0.0293(18) 0.0248(16) 0.0003(13) 0.0030(14) 0.0011(15)
C2 0.0335(18) 0.0369(19) 0.0326(18) 0.0042(14) 0.0004(14) -0.0029(15)
C3 0.039(2) 0.044(2) 0.0359(19) -0.0012(16) -0.0018(15) -0.0082(17)
C4 0.047(2) 0.036(2) 0.043(2) -0.0079(17) -0.0008(17) -0.0079(16)
C5 0.047(2) 0.034(2) 0.050(2) -0.0043(17) 0.0027(18) 0.0058(16)
C6 0.0390(19) 0.0330(19) 0.0362(18) -0.0024(15) -0.0017(15) 0.0042(15)
C7 0.037(2) 0.044(2) 0.057(2) 0.0045(19) -0.0079(18) 0.0053(18)
C8 0.079(3) 0.044(3) 0.063(3) -0.017(2) 0.000(2) -0.014(2)
C9 0.047(2) 0.041(2) 0.063(3) -0.0021(18) -0.0169(19) 0.0105(18)
C11 0.0349(19) 0.0309(17) 0.0240(16) -0.0005(13) -0.0025(13) 0.0007(14)
C12 0.040(2) 0.0316(18) 0.0318(18) 0.0006(14) -0.0008(14) 0.0013(14)
C13 0.046(2) 0.0318(19) 0.042(2) 0.0001(16) -0.0036(17) 0.0036(16)
C14 0.047(2) 0.0326(19) 0.0347(19) 0.0030(15) -0.0069(16) -0.0081(16)
C15 0.041(2) 0.038(2) 0.0347(18) 0.0012(15) 0.0032(15) -0.0075(16)
C16 0.0353(18) 0.0331(18) 0.0308(17) -0.0015(14) -0.0026(14) -0.0018(15)
C17 0.053(2) 0.042(2) 0.046(2) 0.0022(17) 0.0138(17) 0.0174(19)
C18 0.065(3) 0.042(2) 0.051(2) 0.0113(18) -0.010(2) -0.016(2)
C19 0.041(2) 0.044(2) 0.049(2) -0.0002(18) 0.0116(17) 0.0026(17)

loop_
_atom_type_symbol
_atom_type_description
_atom_type_scat_dispersion_real
_atom_type_scat_dispersion_imag
_atom_type_scat_source
C C 0.0033 0.0016 'International Tables Vol C Tables 4.2.6.8 and 6.1.1.4'
H H 0.0000 0.0000 'International Tables Vol C Tables 4.2.6.8 and 6.1.1.4'
O O 0.0106 0.0060 'International Tables Vol C Tables 4.2.6.8 and 6.1.1.4'
Ge Ge 0.1547 1.8001 'International Tables Vol C Tables 4.2.6.8 and 6.1.1.4'

loop_
_geom_angle_atom_site_label_1
_geom_angle_atom_site_label_2
_geom_angle_atom_site_label_3
_geom_angle
_geom_angle_site_symmetry_3
C11 Ge1 C1 113.28(15) .
C11 Ge1 Ge1 121.64(10) 3_755
C1 Ge1 Ge1 113.22(10) 3_755
C2 C1 C6 120.0(3) .
C2 C1 Ge1 121.3(2) .
C6 C1 Ge1 118.7(3) .
C3 C2 C1 118.9(3) .
C3 C2 C7 119.0(3) .
C1 C2 C7 122.1(3) .
C4 C3 C2 122.5(3) .
C3 C4 C5 117.8(3) .
C3 C4 C8 121.2(4) .
C5 C4 C8 121.1(4) .
C4 C5 C6 122.3(3) .
C5 C6 C1 118.6(3) .
C5 C6 C9 119.3(3) .
C1 C6 C9 122.1(3) .
C12 C11 C16 118.8(3) .
C12 C11 Ge1 125.4(2) .
C16 C11 Ge1 115.4(2) .
C11 C12 C13 119.0(3) .
C11 C12 C17 123.1(3) .
C13 C12 C17 117.8(3) .
C14 C13 C12 122.0(3) .
C15 C14 C13 118.1(3) .
C15 C14 C18 120.9(3) .
C13 C14 C18 121.0(4) .
C14 C15 C16 122.2(3) .
C15 C16 C11 119.7(3) .
C15 C16 C19 119.1(3) .
C11 C16 C19 121.2(3) .
C4S O1S C2S 109.8 .
O1S C2S C3S 106.7 .
C2S C3S C5S 101.9 .
O1S C4S C5S 106.7 .
C4S C5S C3S 101.9 .

loop_
_geom_bond_atom_site_label_1
_geom_bond_atom_site_label_2
_geom_bond_distance
_geom_bond_site_symmetry_2
Ge1 C11 1.973(3) .
Ge1 C1 1.985(3) .
Ge1 Ge1 2.2856(8) 3_755
C1 C2 1.397(5) .
C1 C6 1.402(5) .
C2 C3 1.395(5) .
C2 C7 1.510(5) .
C3 C4 1.372(5) .
C4 C5 1.386(5) .
C4 C8 1.518(5) .
C5 C6 1.394(5) .
C6 C9 1.498(5) .
C11 C12 1.401(5) .
C11 C16 1.412(5) .
C12 C13 1.406(5) .
C12 C17 1.510(5) .
C13 C14 1.382(5) .
C14 C15 1.373(5) .
C14 C18 1.513(5) .
C15 C16 1.387(5) .
C16 C19 1.513(5) .
O1S C4S 1.4349 .
O1S C2S 1.4350 .
C2S C3S 1.5219 .
C3S C5S 1.5410 .
C4S C5S 1.5219 .
